data_7014767
loop_
_publ_author_name
'Malaestean, Iurii L.'
'Speldrich, Manfred'
'Ellern, Arkady'
'Baca, Svetlana G.'
'K\"ogerler, Paul'

_publ_section_title
;
 Heterometal expansion of oxozirconium carboxylate clusters.
;
_journal_issue 2
_journal_name_full 'Dalton transactions (Cambridge, England : 2003)'
_journal_page_first 331
_journal_page_last 333
_journal_paper_doi 10.1039/c0dt01136c
_journal_volume 40
_journal_year 2011
_chemical_formula_sum 'C64 H124 Mn2 N2 O38 Zr6'
_chemical_formula_weight 2186.85
_chemical_name_systematic
;
?
;
_space_group_IT_number 2
_symmetry_cell_setting triclinic
_symmetry_space_group_name_Hall '-P 1'
_symmetry_space_group_name_H-M 'P -1'
_atom_sites_solution_hydrogens geom
_atom_sites_solution_primary direct
_atom_sites_solution_secondary difmap
_audit_creation_method SHELXL-97
_cell_angle_alpha 102.439(18)
_cell_angle_beta 95.803(18)
_cell_angle_gamma 115.106(16)
_cell_formula_units_Z 2
_cell_length_a 14.350(15)
_cell_length_b 16.034(17)
_cell_length_c 23.32(2)
_cell_measurement_reflns_used 911
_cell_measurement_temperature 173(2)
_cell_measurement_theta_max 23.21
_cell_measurement_theta_min 2.16
_cell_volume 4631(8)
_computing_cell_refinement 'Bruker SMART'
_computing_data_collection 'Bruker SMART'
_computing_data_reduction 'Bruker SAINT'
_computing_molecular_graphics 'Bruker SHELXTL'
_computing_publication_material 'Bruker SHELXTL'
_computing_structure_refinement 'SHELXL-97 (Sheldrick, 1997)'
_computing_structure_solution 'SHELXS-97 (Sheldrick, 1990)'
_diffrn_ambient_temperature 173(2)
_diffrn_measured_fraction_theta_full 0.997
_diffrn_measured_fraction_theta_max 0.997
_diffrn_measurement_device_type 'CCD area detector'
_diffrn_measurement_method 'phi and omega scans'
_diffrn_radiation_monochromator graphite
_diffrn_radiation_source 'fine-focus sealed tube'
_diffrn_radiation_type MoK\a
_diffrn_radiation_wavelength 0.71073
_diffrn_reflns_av_R_equivalents 0.0822
_diffrn_reflns_av_sigmaI/netI 0.1193
_diffrn_reflns_limit_h_max 15
_diffrn_reflns_limit_h_min -15
_diffrn_reflns_limit_k_max 16
_diffrn_reflns_limit_k_min -16
_diffrn_reflns_limit_l_max 24
_diffrn_reflns_limit_l_min -24
_diffrn_reflns_number 26640
_diffrn_reflns_theta_full 21.97
_diffrn_reflns_theta_max 21.97
_diffrn_reflns_theta_min 1.67
_exptl_absorpt_coefficient_mu 0.991
_exptl_absorpt_correction_T_max 0.8737
_exptl_absorpt_correction_T_min 0.6926
_exptl_absorpt_correction_type multi-scan
_exptl_absorpt_process_details sadabs
_exptl_crystal_colour orange
_exptl_crystal_density_diffrn 1.568
_exptl_crystal_density_method 'not measured'
_exptl_crystal_description block
_exptl_crystal_F_000 2232
_exptl_crystal_size_max 0.40
_exptl_crystal_size_mid 0.30
_exptl_crystal_size_min 0.14
_refine_diff_density_max 1.154
_refine_diff_density_min -0.918
_refine_diff_density_rms 0.145
_refine_ls_extinction_method none
_refine_ls_goodness_of_fit_ref 1.045
_refine_ls_hydrogen_treatment constr
_refine_ls_matrix_type full
_refine_ls_number_parameters 1010
_refine_ls_number_reflns 11275
_refine_ls_number_restraints 90
_refine_ls_restrained_S_all 1.045
_refine_ls_R_factor_all 0.1149
_refine_ls_R_factor_gt 0.0574
_refine_ls_shift/su_max 0.001
_refine_ls_shift/su_mean 0.000
_refine_ls_structure_factor_coef Fsqd
_refine_ls_weighting_details 'calc w=1/[\s^2^(Fo^2^)+(0.0639P)^2^+3.1308P] where P=(Fo^2^+2Fc^2^)/3'
_refine_ls_weighting_scheme calc
_refine_ls_wR_factor_gt 0.1270
_refine_ls_wR_factor_ref 0.1519
_reflns_number_gt 6747
_reflns_number_total 11275
_reflns_threshold_expression >2sigma(I)
_cod_data_source_file C0DT01136C.TXT
_cod_data_source_block 186a
_cod_original_cell_volume 4631(9)
_cod_original_sg_symbol_H-M P-1
_cod_database_code 7014767

loop_
_symmetry_equiv_pos_as_xyz
'x, y, z'
'-x, -y, -z'

loop_
_atom_site_label
_atom_site_type_symbol
_atom_site_fract_x
_atom_site_fract_y
_atom_site_fract_z
_atom_site_U_iso_or_equiv
_atom_site_adp_type
_atom_site_occupancy
_atom_site_symmetry_multiplicity
_atom_site_calc_flag
_atom_site_refinement_flags
_atom_site_disorder_assembly
_atom_site_disorder_group
Zr1 Zr 1.12037(8) 0.97294(7) 0.25402(4) 0.0110(3) Uani 1 1 d . . .
Zr2 Zr 0.79460(8) 1.02934(7) 0.23968(4) 0.0120(3) Uani 1 1 d . . .
Zr3 Zr 0.94896(8) 0.98221(7) 0.13965(4) 0.0115(3) Uani 1 1 d . . .
Zr4 Zr 1.06940(8) 1.17244(7) 0.26716(4) 0.0122(3) Uani 1 1 d . . .
Zr5 Zr 0.97001(8) 1.02104(7) 0.35521(4) 0.0108(3) Uani 1 1 d . . .
Zr6 Zr 0.84500(8) 0.83083(7) 0.22783(4) 0.0119(3) Uani 1 1 d . . .
Mn1 Mn 1.03728(12) 0.82692(11) 0.11838(7) 0.0131(4) Uani 1 1 d . . .
Mn2 Mn 1.22314(12) 1.11551(11) 0.39012(7) 0.0129(4) Uani 1 1 d . . .
C1 C 1.1059(8) 1.1977(8) 0.1369(5) 0.017(3) Uani 1 1 d U . .
C2 C 1.1510(9) 1.2700(8) 0.1023(5) 0.029(3) Uani 1 1 d . . .
H2A H 1.1280 1.2348 0.0584 0.034 Uiso 1 1 calc R . .
C3 C 1.1073(11) 1.3426(9) 0.1137(5) 0.049(4) Uani 1 1 d . . .
H3A H 1.0301 1.3086 0.1019 0.073 Uiso 1 1 calc R . .
H3B H 1.1347 1.3879 0.0901 0.073 Uiso 1 1 calc R . .
H3C H 1.1290 1.3779 0.1566 0.073 Uiso 1 1 calc R . .
C4 C 1.2706(10) 1.3216(10) 0.1184(6) 0.054(4) Uani 1 1 d . . .
H4A H 1.2967 1.3647 0.0932 0.081 Uiso 1 1 calc R . .
H4B H 1.2976 1.2743 0.1115 0.081 Uiso 1 1 calc R . .
H4C H 1.2948 1.3593 0.1608 0.081 Uiso 1 1 calc R . .
C5 C 1.3483(9) 1.1738(8) 0.3048(5) 0.025(3) Uani 1 1 d . . .
C6 C 1.4490(10) 1.2407(9) 0.2870(5) 0.040(4) Uani 1 1 d . . .
H6A H 1.4856 1.2003 0.2764 0.048 Uiso 1 1 calc R . .
C7 C 1.4238(11) 1.2613(11) 0.2314(6) 0.074(5) Uani 1 1 d . . .
H7A H 1.4892 1.3022 0.2211 0.111 Uiso 1 1 calc R . .
H7B H 1.3803 1.2946 0.2367 0.111 Uiso 1 1 calc R . .
H7C H 1.3850 1.2010 0.1990 0.111 Uiso 1 1 calc R . .
C8 C 1.5269(10) 1.3245(9) 0.3402(6) 0.056(4) Uani 1 1 d . . .
H8A H 1.5897 1.3636 0.3269 0.084 Uiso 1 1 calc R . .
H8B H 1.5473 1.2998 0.3716 0.084 Uiso 1 1 calc R . .
H8C H 1.4938 1.3642 0.3563 0.084 Uiso 1 1 calc R . .
C9 C 1.2774(10) 1.3748(9) 0.3477(6) 0.034(3) Uani 1 1 d . . .
C10 C 1.2904(15) 1.4468(10) 0.3118(7) 0.079(6) Uani 1 1 d . . .
H10A H 1.2630 1.4104 0.2682 0.095 Uiso 1 1 calc R . .
C11 C 1.2260(13) 1.4951(12) 0.3294(12) 0.170(14) Uani 1 1 d . . .
H11A H 1.2334 1.5413 0.3065 0.255 Uiso 1 1 calc R . .
H11B H 1.2500 1.5291 0.3725 0.255 Uiso 1 1 calc R . .
H11C H 1.1519 1.4472 0.3209 0.255 Uiso 1 1 calc R . .
C12 C 1.4056(14) 1.5188(11) 0.3207(7) 0.097(7) Uani 1 1 d . . .
H12A H 1.4110 1.5631 0.2966 0.146 Uiso 1 1 calc R . .
H12B H 1.4459 1.4845 0.3079 0.146 Uiso 1 1 calc R . .
H12C H 1.4340 1.5552 0.3633 0.146 Uiso 1 1 calc R . .
C13 C 0.7254(9) 1.1114(9) 0.1389(5) 0.022(3) Uani 1 1 d . . .
C14 C 0.6303(9) 1.1184(10) 0.1098(6) 0.043(4) Uani 1 1 d . . .
H14A H 0.6307 1.1099 0.0660 0.052 Uiso 1 1 calc R . .
C15 C 0.5308(16) 1.0459(15) 0.1142(10) 0.135(8) Uani 1 1 d U . .
H15A H 0.4733 1.0543 0.0941 0.202 Uiso 1 1 calc R . .
H15B H 0.5283 1.0521 0.1566 0.202 Uiso 1 1 calc R . .
H15C H 0.5232 0.9821 0.0947 0.202 Uiso 1 1 calc R . .
C16 C 0.6359(16) 1.2118(17) 0.1345(9) 0.185(14) Uani 1 1 d . . .
H16A H 0.5735 1.2136 0.1146 0.277 Uiso 1 1 calc R . .
H16B H 0.6995 1.2617 0.1279 0.277 Uiso 1 1 calc R . .
H16C H 0.6383 1.2232 0.1778 0.277 Uiso 1 1 calc R . .
C17 C 0.7694(9) 0.8847(10) 0.0553(5) 0.025(3) Uani 1 1 d . . .
C18 C 0.6557(10) 0.8372(10) 0.0247(9) 0.086(7) Uani 1 1 d . . .
H18A H 0.6292 0.8573 0.0606 0.103 Uiso 1 1 calc R . .
C19 C 0.6217(12) 0.8785(15) -0.0099(11) 0.171(13) Uani 1 1 d . . .
H19A H 0.5448 0.8422 -0.0233 0.257 Uiso 1 1 calc R . .
H19B H 0.6540 0.8794 -0.0449 0.257 Uiso 1 1 calc R . .
H19C H 0.6411 0.9445 0.0131 0.257 Uiso 1 1 calc R . .
C20 C 0.5961(10) 0.7341(9) 0.0149(6) 0.061(4) Uani 1 1 d . . .
H20A H 0.5216 0.7132 -0.0015 0.091 Uiso 1 1 calc R . .
H20B H 0.6033 0.7193 0.0533 0.091 Uiso 1 1 calc R . .
H20C H 0.6233 0.7005 -0.0135 0.091 Uiso 1 1 calc R . .
C21 C 0.6137(9) 0.8036(9) 0.1942(5) 0.022(3) Uani 1 1 d . . .
C22 C 0.4967(9) 0.7294(9) 0.1707(6) 0.039(3) Uani 1 1 d . . .
H22A H 0.4959 0.6784 0.1371 0.046 Uiso 1 1 calc R . .
C23 C 0.4282(9) 0.7682(9) 0.1418(6) 0.043(4) Uani 1 1 d U . .
H23A H 0.3557 0.7168 0.1266 0.065 Uiso 1 1 calc R . .
H23B H 0.4565 0.7908 0.1085 0.065 Uiso 1 1 calc R . .
H23C H 0.4290 0.8216 0.1720 0.065 Uiso 1 1 calc R . .
C24 C 0.4542(10) 0.6802(12) 0.2158(8) 0.088(6) Uani 1 1 d . . .
H24A H 0.3799 0.6335 0.1994 0.131 Uiso 1 1 calc R . .
H24B H 0.4603 0.7276 0.2523 0.131 Uiso 1 1 calc R . .
H24C H 0.4943 0.6466 0.2256 0.131 Uiso 1 1 calc R . .
C25 C 0.7569(9) 0.6085(8) 0.1479(5) 0.023(3) Uani 1 1 d . . .
C26 C 0.6727(9) 0.5454(8) 0.1789(5) 0.031(3) Uani 1 1 d . . .
H26A H 0.6566 0.5894 0.2089 0.037 Uiso 1 1 calc R . .
C27 C 0.7192(11) 0.4985(11) 0.2117(7) 0.070(5) Uani 1 1 d . . .
H27A H 0.6678 0.4597 0.2319 0.106 Uiso 1 1 calc R . .
H27B H 0.7824 0.5476 0.2417 0.106 Uiso 1 1 calc R . .
H27C H 0.7384 0.4569 0.1833 0.106 Uiso 1 1 calc R . .
C28 C 0.5717(11) 0.4755(11) 0.1338(7) 0.085(6) Uani 1 1 d . . .
H28A H 0.5202 0.4378 0.1544 0.128 Uiso 1 1 calc R . .
H28B H 0.5857 0.4322 0.1033 0.128 Uiso 1 1 calc R . .
H28C H 0.5436 0.5109 0.1143 0.128 Uiso 1 1 calc R . .
C29 C 1.0621(8) 0.7397(7) 0.2096(5) 0.015(3) Uani 1 1 d U . .
C30 C 1.0596(9) 0.6544(8) 0.2284(4) 0.022(3) Uani 1 1 d . . .
H30A H 0.9943 0.5961 0.2037 0.026 Uiso 1 1 calc R . .
C31 C 1.0544(10) 0.6642(8) 0.2945(5) 0.040(4) Uani 1 1 d . . .
H31A H 0.9923 0.6725 0.3016 0.061 Uiso 1 1 calc R . .
H31B H 1.1182 0.7203 0.3199 0.061 Uiso 1 1 calc R . .
H31C H 1.0493 0.6062 0.3042 0.061 Uiso 1 1 calc R . .
C32 C 1.1531(11) 0.6401(10) 0.2137(6) 0.058(4) Uani 1 1 d . . .
H32A H 1.1517 0.5847 0.2257 0.087 Uiso 1 1 calc R . .
H32B H 1.2185 0.6978 0.2356 0.087 Uiso 1 1 calc R . .
H32C H 1.1496 0.6285 0.1704 0.087 Uiso 1 1 calc R . .
C33 C 0.9157(9) 1.2671(8) 0.2811(4) 0.018(3) Uani 1 1 d U . .
C34 C 0.9062(9) 1.3606(8) 0.2939(5) 0.029(3) Uani 1 1 d . . .
H34A H 0.9661 1.4096 0.3277 0.035 Uiso 1 1 calc R . .
C35 C 0.9205(10) 1.3947(8) 0.2369(6) 0.045(4) Uani 1 1 d . . .
H35A H 0.9152 1.4548 0.2429 0.068 Uiso 1 1 calc R . .
H35B H 0.8655 1.3454 0.2025 0.068 Uiso 1 1 calc R . .
H35C H 0.9900 1.4055 0.2291 0.068 Uiso 1 1 calc R . .
C36 C 0.8042(10) 1.3508(9) 0.3119(6) 0.050(4) Uani 1 1 d . . .
H36A H 0.8030 1.4128 0.3190 0.075 Uiso 1 1 calc R . .
H36B H 0.7994 1.3308 0.3488 0.075 Uiso 1 1 calc R . .
H36C H 0.7442 1.3025 0.2796 0.075 Uiso 1 1 calc R . .
C37 C 0.9429(10) 1.1582(9) 0.4288(5) 0.022(3) Uani 1 1 d . . .
C38 C 0.9047(10) 1.2326(9) 0.4486(6) 0.046(4) Uani 1 1 d . . .
H38A H 0.8500 1.2204 0.4134 0.056 Uiso 1 1 calc R . .
C39 C 0.8451(11) 1.2128(10) 0.4993(6) 0.061(5) Uani 1 1 d . . .
H39A H 0.8198 1.2607 0.5108 0.091 Uiso 1 1 calc R . .
H39B H 0.8926 1.2167 0.5342 0.091 Uiso 1 1 calc R . .
H39C H 0.7849 1.1484 0.4852 0.091 Uiso 1 1 calc R . .
C40 C 0.9847(11) 1.3322(10) 0.4591(7) 0.064(5) Uani 1 1 d . . .
H40A H 0.9540 1.3756 0.4711 0.097 Uiso 1 1 calc R . .
H40B H 1.0095 1.3400 0.4220 0.097 Uiso 1 1 calc R . .
H40C H 1.0442 1.3475 0.4911 0.097 Uiso 1 1 calc R . .
C41 C 0.6374(8) 0.9855(8) 0.3299(5) 0.018(3) Uani 1 1 d . . .
C42 C 0.5497(9) 1.0125(8) 0.3452(5) 0.025(3) Uani 1 1 d . . .
H42A H 0.5203 0.9822 0.3768 0.030 Uiso 1 1 calc R . .
C43 C 0.5918(11) 1.1197(9) 0.3699(7) 0.062(5) Uani 1 1 d . . .
H43A H 0.5344 1.1341 0.3797 0.093 Uiso 1 1 calc R . .
H43B H 0.6213 1.1510 0.3397 0.093 Uiso 1 1 calc R . .
H43C H 0.6470 1.1437 0.4063 0.093 Uiso 1 1 calc R . .
C44 C 0.4618(10) 0.9717(11) 0.2898(5) 0.056(4) Uani 1 1 d . . .
H44A H 0.4057 0.9881 0.2996 0.083 Uiso 1 1 calc R . .
H44B H 0.4333 0.9016 0.2762 0.083 Uiso 1 1 calc R . .
H44C H 0.4896 0.9989 0.2578 0.083 Uiso 1 1 calc R . .
C45 C 0.8418(8) 0.8025(8) 0.3603(5) 0.014(3) Uani 1 1 d U . .
C46 C 0.7950(9) 0.7322(8) 0.3963(5) 0.029(3) Uani 1 1 d . . .
H46A H 0.8193 0.7696 0.4398 0.035 Uiso 1 1 calc R . .
C47 C 0.6772(10) 0.6870(10) 0.3815(5) 0.054(4) Uani 1 1 d . . .
H47A H 0.6490 0.6423 0.4054 0.080 Uiso 1 1 calc R . .
H47B H 0.6510 0.6518 0.3386 0.080 Uiso 1 1 calc R . .
H47C H 0.6545 0.7371 0.3907 0.080 Uiso 1 1 calc R . .
C48 C 0.8320(13) 0.6562(10) 0.3879(6) 0.070(5) Uani 1 1 d . . .
H48A H 0.8000 0.6128 0.4121 0.106 Uiso 1 1 calc R . .
H48B H 0.9089 0.6869 0.4009 0.106 Uiso 1 1 calc R . .
H48C H 0.8110 0.6193 0.3454 0.106 Uiso 1 1 calc R . .
C49 C 1.1202(8) 1.0059(8) 0.4693(5) 0.020(3) Uani 1 1 d . . .
H49A H 1.1010 0.9369 0.4532 0.025 Uiso 1 1 calc R . .
H49B H 1.0765 1.0122 0.4987 0.025 Uiso 1 1 calc R . .
C50 C 1.2369(8) 1.0633(8) 0.4995(4) 0.020(3) Uani 1 1 d U . .
H50A H 1.2494 1.1246 0.5277 0.024 Uiso 1 1 calc R . .
H50B H 1.2567 1.0266 0.5232 0.024 Uiso 1 1 calc R . .
C51 C 1.2304(8) 0.9320(7) 0.3682(4) 0.016(3) Uani 1 1 d U . .
H51A H 1.2503 0.8851 0.3449 0.019 Uiso 1 1 calc R . .
H51B H 1.1640 0.8961 0.3804 0.019 Uiso 1 1 calc R . .
C52 C 1.3181(8) 0.9996(7) 0.4240(4) 0.015(3) Uani 1 1 d U . .
H52A H 1.3198 0.9629 0.4528 0.018 Uiso 1 1 calc R . .
H52B H 1.3868 1.0226 0.4118 0.018 Uiso 1 1 calc R . .
C53 C 1.4105(8) 1.1694(8) 0.4857(5) 0.021(3) Uani 1 1 d . . .
H53A H 1.3983 1.2241 0.5050 0.025 Uiso 1 1 calc R . .
H53B H 1.4514 1.1879 0.4549 0.025 Uiso 1 1 calc R . .
C54 C 1.4766(8) 1.1532(8) 0.5330(5) 0.021(3) Uani 1 1 d U . .
H54A H 1.4372 1.1352 0.5646 0.025 Uiso 1 1 calc R . .
H54B H 1.4912 1.0997 0.5143 0.025 Uiso 1 1 calc R . .
C55 C 1.5791(10) 1.2434(8) 0.5610(5) 0.040(4) Uani 1 1 d . . .
H55A H 1.5634 1.2973 0.5770 0.049 Uiso 1 1 calc R . .
H55B H 1.6192 1.2588 0.5294 0.049 Uiso 1 1 calc R . .
C56 C 1.6491(10) 1.2353(9) 0.6128(6) 0.052(4) Uani 1 1 d . . .
H56A H 1.7141 1.2960 0.6290 0.079 Uiso 1 1 calc R . .
H56B H 1.6668 1.1832 0.5972 0.079 Uiso 1 1 calc R . .
H56C H 1.6107 1.2215 0.6447 0.079 Uiso 1 1 calc R . .
C57 C 1.0916(9) 0.9474(8) 0.0392(5) 0.024(3) Uani 1 1 d . . .
H57A H 1.1580 1.0070 0.0586 0.029 Uiso 1 1 calc R . .
H57B H 1.0530 0.9586 0.0064 0.029 Uiso 1 1 calc R . .
C58 C 1.1147(9) 0.8659(8) 0.0146(5) 0.024(3) Uani 1 1 d . . .
H58A H 1.1745 0.8885 -0.0055 0.029 Uiso 1 1 calc R . .
H58B H 1.0525 0.8144 -0.0160 0.029 Uiso 1 1 calc R . .
C59 C 1.2600(8) 0.9690(8) 0.1510(5) 0.026(3) Uani 1 1 d . . .
H59A H 1.3302 0.9999 0.1786 0.031 Uiso 1 1 calc R . .
H59B H 1.2515 1.0184 0.1351 0.031 Uiso 1 1 calc R . .
C60 C 1.2524(8) 0.8886(8) 0.0996(5) 0.025(3) Uani 1 1 d . . .
H60A H 1.2988 0.9170 0.0731 0.029 Uiso 1 1 calc R . .
H60B H 1.2785 0.8487 0.1162 0.029 Uiso 1 1 calc R . .
C61 C 1.1257(9) 0.7265(8) 0.0352(5) 0.028(3) Uani 1 1 d . . .
H61A H 1.0514 0.6869 0.0130 0.034 Uiso 1 1 calc R . .
H61B H 1.1363 0.6993 0.0681 0.034 Uiso 1 1 calc R . .
C62 C 1.1975(10) 0.7156(8) -0.0085(5) 0.034(3) Uani 1 1 d . . .
H62A H 1.1815 0.7343 -0.0446 0.041 Uiso 1 1 calc R . .
H62B H 1.2724 0.7587 0.0116 0.041 Uiso 1 1 calc R . .
C63 C 1.1792(12) 0.6104(10) -0.0275(6) 0.054(4) Uani 1 1 d . . .
H63A H 1.2349 0.6073 -0.0484 0.065 Uiso 1 1 calc R . .
H63B H 1.1856 0.5895 0.0090 0.065 Uiso 1 1 calc R . .
C64 C 1.0746(14) 0.5429(12) -0.0677(7) 0.093(6) Uani 1 1 d . . .
H64A H 1.0673 0.4776 -0.0778 0.139 Uiso 1 1 calc R . .
H64B H 1.0685 0.5618 -0.1046 0.139 Uiso 1 1 calc R . .
H64C H 1.0189 0.5448 -0.0471 0.139 Uiso 1 1 calc R . .
N1 N 1.3053(6) 1.0842(6) 0.4548(4) 0.016(2) Uani 1 1 d . . .
N2 N 1.1415(7) 0.8247(6) 0.0624(3) 0.017(2) Uani 1 1 d . . .
O1 O 0.9720(5) 0.8720(4) 0.1748(3) 0.0101(16) Uani 1 1 d . . .
O2 O 1.1205(5) 1.0997(4) 0.3277(3) 0.0100(16) Uani 1 1 d . . .
O3 O 0.9830(5) 0.9215(5) 0.2885(3) 0.0126(17) Uani 1 1 d . . .
O4 O 1.0744(5) 1.0560(4) 0.2119(3) 0.0106(16) Uani 1 1 d U . .
O5 O 0.9416(5) 1.0955(5) 0.2993(3) 0.0148(17) Uani 1 1 d . . .
O6 O 0.8091(5) 0.9315(5) 0.2957(3) 0.0143(17) Uani 1 1 d U . .
H6B H 0.7531 0.9055 0.3083 0.017 Uiso 1 1 d R . .
O7 O 0.8355(5) 0.9303(4) 0.1886(3) 0.0124(16) Uani 1 1 d U . .
O8 O 0.9245(5) 1.1026(4) 0.1907(3) 0.0105(16) Uani 1 1 d U . .
H8D H 0.9014 1.1327 0.1722 0.013 Uiso 1 1 d R . .
O9 O 1.0483(5) 1.1100(5) 0.1089(3) 0.0156(17) Uani 1 1 d . . .
O10 O 1.1275(5) 1.2338(5) 0.1938(3) 0.0175(18) Uani 1 1 d . . .
O11 O 1.2771(5) 1.1061(5) 0.2631(3) 0.0160(17) Uani 1 1 d . . .
O12 O 1.3460(5) 1.1887(5) 0.3607(3) 0.0174(18) Uani 1 1 d . . .
O13 O 1.2059(6) 1.2863(5) 0.3209(3) 0.0226(19) Uani 1 1 d . . .
O14 O 1.3300(7) 1.3998(6) 0.3994(4) 0.045(2) Uani 1 1 d . . .
O15 O 0.7079(5) 1.0478(5) 0.1676(3) 0.0207(18) Uani 1 1 d . . .
O16 O 0.8135(6) 1.1669(5) 0.1326(3) 0.0228(19) Uani 1 1 d . . .
O17 O 0.8251(6) 0.9749(6) 0.0686(3) 0.0244(19) Uani 1 1 d . . .
O18 O 0.8114(5) 0.8350(5) 0.0707(3) 0.0210(18) Uani 1 1 d . . .
O19 O 0.6740(5) 0.7658(5) 0.2013(3) 0.0173(18) Uani 1 1 d . . .
O20 O 0.6371(5) 0.8900(5) 0.2042(3) 0.0147(17) Uani 1 1 d . . .
O21 O 0.8208(5) 0.6965(5) 0.1805(3) 0.0204(18) Uani 1 1 d . . .
O22 O 0.7634(7) 0.5734(5) 0.0972(4) 0.039(2) Uani 1 1 d . . .
O23 O 1.0854(5) 0.8170(5) 0.2499(3) 0.0147(17) Uani 1 1 d . . .
O24 O 1.0454(5) 0.7303(5) 0.1528(3) 0.0155(17) Uani 1 1 d . . .
O25 O 0.8331(5) 1.1888(5) 0.2697(3) 0.0188(18) Uani 1 1 d . . .
O26 O 1.0090(5) 1.2768(5) 0.2830(3) 0.0174(18) Uani 1 1 d . . .
O27 O 0.8791(6) 1.0685(5) 0.4163(3) 0.0185(18) Uani 1 1 d . . .
O28 O 1.0348(6) 1.1840(5) 0.4196(3) 0.0196(18) Uani 1 1 d . . .
O29 O 0.7008(5) 1.0418(5) 0.3028(3) 0.0180(18) Uani 1 1 d . . .
O30 O 0.6395(6) 0.9138(5) 0.3403(3) 0.026(2) Uani 1 1 d . . .
O31 O 0.8980(5) 0.8908(5) 0.3876(3) 0.0136(17) Uani 1 1 d . . .
O32 O 0.8183(5) 0.7658(5) 0.3033(3) 0.0183(18) Uani 1 1 d U . .
O33 O 1.1030(5) 1.0446(5) 0.4211(3) 0.0179(18) Uani 1 1 d . . .
O34 O 1.2166(5) 0.9878(5) 0.3333(3) 0.0176(18) Uani 1 1 d . . .
O35 O 1.0283(5) 0.9212(5) 0.0823(3) 0.0135(17) Uani 1 1 d . . .
O36 O 1.1809(5) 0.9310(5) 0.1822(3) 0.0160(17) Uani 1 1 d . . .
O37 O 1.2505(5) 1.2534(5) 0.4495(3) 0.0232(19) Uani 1 1 d . . .
H37A H 1.1874 1.2421 0.4371 0.028 Uiso 1 1 d R . .
H37B H 1.2929 1.3128 0.4649 0.028 Uiso 1 1 d R . .
O38 O 0.8951(5) 0.7093(5) 0.0518(3) 0.0210(18) Uani 1 1 d . . .
H38B H 0.8612 0.6688 0.0697 0.025 Uiso 1 1 d R . .
H38C H 0.8692 0.7485 0.0576 0.025 Uiso 1 1 d R . .

loop_
_atom_site_aniso_label
_atom_site_aniso_U_11
_atom_site_aniso_U_22
_atom_site_aniso_U_33
_atom_site_aniso_U_23
_atom_site_aniso_U_13
_atom_site_aniso_U_12
Zr1 0.0125(6) 0.0171(6) 0.0054(6) 0.0036(5) 0.0020(5) 0.0084(5)
Zr2 0.0129(6) 0.0200(7) 0.0074(6) 0.0063(5) 0.0034(5) 0.0102(5)
Zr3 0.0131(6) 0.0180(7) 0.0048(6) 0.0038(5) 0.0019(5) 0.0082(5)
Zr4 0.0143(6) 0.0157(7) 0.0071(6) 0.0035(5) 0.0020(5) 0.0074(5)
Zr5 0.0139(6) 0.0168(7) 0.0043(6) 0.0027(5) 0.0022(5) 0.0095(5)
Zr6 0.0148(6) 0.0155(7) 0.0049(6) 0.0025(5) 0.0013(5) 0.0068(5)
Mn1 0.0181(10) 0.0183(10) 0.0052(9) 0.0037(7) 0.0043(8) 0.0099(8)
Mn2 0.0154(10) 0.0203(10) 0.0054(9) 0.0037(7) 0.0003(7) 0.0106(8)
C1 0.012(4) 0.022(5) 0.020(5) 0.005(4) 0.005(4) 0.010(4)
C2 0.033(8) 0.030(8) 0.013(7) 0.007(6) 0.003(6) 0.006(7)
C3 0.087(12) 0.037(9) 0.030(8) 0.017(7) 0.006(8) 0.034(9)
C4 0.047(10) 0.064(11) 0.043(9) 0.035(8) 0.018(8) 0.008(8)
C5 0.017(7) 0.029(8) 0.026(8) 0.015(7) 0.014(6) 0.002(6)
C6 0.036(8) 0.058(10) 0.015(7) 0.022(7) 0.008(6) 0.005(7)
C7 0.067(12) 0.078(12) 0.046(10) 0.036(9) 0.016(9) -0.004(10)
C8 0.030(9) 0.056(10) 0.068(11) 0.016(9) -0.004(8) 0.010(8)
C9 0.034(9) 0.023(9) 0.044(9) 0.013(7) -0.002(7) 0.012(7)
C10 0.120(16) 0.022(9) 0.050(10) 0.015(8) -0.026(10) -0.001(10)
C11 0.061(13) 0.047(13) 0.38(4) 0.089(18) -0.064(18) 0.017(11)
C12 0.142(19) 0.034(11) 0.080(13) 0.019(10) 0.028(13) 0.006(12)
C13 0.022(8) 0.035(8) 0.013(7) 0.009(6) -0.002(6) 0.017(7)
C14 0.020(8) 0.062(10) 0.062(10) 0.045(9) 0.015(7) 0.018(8)
C15 0.130(9) 0.137(9) 0.142(9) 0.055(5) 0.016(5) 0.062(6)
C16 0.14(2) 0.25(3) 0.14(2) -0.10(2) -0.096(17) 0.17(2)
C17 0.011(7) 0.052(10) 0.010(7) -0.002(6) -0.005(5) 0.021(7)
C18 0.025(9) 0.034(10) 0.163(18) 0.022(11) -0.058(10) 0.001(8)
C19 0.036(12) 0.15(2) 0.28(3) 0.15(2) -0.069(15) -0.020(13)
C20 0.047(10) 0.045(10) 0.051(10) -0.002(8) -0.017(8) -0.001(8)
C21 0.020(7) 0.039(9) 0.017(7) 0.009(6) 0.003(6) 0.023(7)
C22 0.024(8) 0.041(9) 0.052(9) 0.027(7) 0.008(7) 0.009(7)
C23 0.034(5) 0.047(5) 0.050(5) 0.016(4) 0.000(4) 0.019(4)
C24 0.026(9) 0.112(15) 0.135(16) 0.094(14) 0.016(10) 0.014(10)
C25 0.016(7) 0.023(8) 0.024(8) 0.009(6) -0.005(6) 0.006(6)
C26 0.035(8) 0.027(8) 0.026(7) 0.009(6) 0.004(6) 0.009(7)
C27 0.053(11) 0.081(13) 0.079(12) 0.043(10) -0.001(9) 0.025(10)
C28 0.044(11) 0.093(14) 0.073(12) 0.034(11) -0.012(9) -0.010(10)
C29 0.017(4) 0.017(5) 0.017(5) 0.006(4) 0.001(4) 0.013(4)
C30 0.033(8) 0.018(7) 0.012(6) 0.007(5) 0.000(6) 0.009(6)
C31 0.062(10) 0.019(8) 0.031(8) 0.009(6) 0.008(7) 0.010(7)
C32 0.073(11) 0.080(12) 0.058(10) 0.040(9) 0.015(9) 0.059(10)
C33 0.020(5) 0.022(5) 0.012(4) 0.004(4) 0.001(4) 0.011(4)
C34 0.032(8) 0.022(7) 0.038(8) 0.008(6) 0.005(6) 0.019(6)
C35 0.052(10) 0.021(8) 0.072(11) 0.018(7) 0.007(8) 0.024(7)
C36 0.057(10) 0.037(9) 0.084(11) 0.020(8) 0.032(9) 0.042(8)
C37 0.042(9) 0.027(8) 0.008(6) 0.003(6) 0.012(6) 0.027(7)
C38 0.042(9) 0.039(9) 0.050(9) -0.009(7) 0.018(8) 0.020(8)
C39 0.084(12) 0.075(12) 0.056(10) 0.022(9) 0.036(9) 0.060(10)
C40 0.074(12) 0.054(11) 0.080(12) 0.021(9) 0.036(10) 0.038(10)
C41 0.013(7) 0.019(7) 0.010(6) -0.001(6) 0.005(5) -0.002(6)
C42 0.039(8) 0.041(9) 0.026(7) 0.025(6) 0.024(6) 0.035(7)
C43 0.067(11) 0.052(11) 0.086(12) 0.027(9) 0.058(10) 0.033(9)
C44 0.041(9) 0.121(14) 0.019(8) 0.015(8) 0.004(7) 0.054(10)
C45 0.008(4) 0.017(5) 0.017(4) 0.003(4) 0.002(3) 0.008(4)
C46 0.046(9) 0.029(8) 0.019(7) 0.016(6) 0.017(6) 0.016(7)
C47 0.039(9) 0.065(11) 0.027(8) 0.015(8) 0.018(7) -0.006(8)
C48 0.129(15) 0.074(12) 0.055(11) 0.053(9) 0.050(11) 0.065(12)
C49 0.023(7) 0.026(7) 0.018(7) 0.017(6) 0.002(5) 0.011(6)
C50 0.017(5) 0.028(5) 0.016(4) 0.009(4) -0.002(4) 0.012(4)
C51 0.015(4) 0.020(5) 0.012(4) 0.003(4) -0.002(3) 0.009(4)
C52 0.017(4) 0.016(4) 0.016(4) 0.009(3) -0.003(3) 0.011(3)
C53 0.023(7) 0.026(7) 0.015(6) 0.005(6) 0.008(6) 0.013(6)
C54 0.021(5) 0.024(5) 0.015(4) 0.005(4) -0.002(4) 0.009(4)
C55 0.051(9) 0.033(8) 0.030(8) 0.001(6) -0.018(7) 0.022(7)
C56 0.052(10) 0.040(9) 0.053(10) 0.004(7) -0.030(8) 0.023(8)
C57 0.036(8) 0.026(7) 0.018(7) 0.012(6) 0.019(6) 0.016(6)
C58 0.022(7) 0.040(8) 0.011(6) 0.009(6) 0.005(6) 0.013(6)
C59 0.014(7) 0.039(8) 0.019(7) -0.001(6) 0.003(6) 0.013(6)
C60 0.010(7) 0.049(8) 0.018(7) 0.011(6) 0.004(6) 0.016(6)
C61 0.048(9) 0.028(8) 0.017(7) 0.005(6) 0.019(6) 0.023(7)
C62 0.049(9) 0.036(8) 0.029(8) 0.004(6) 0.019(7) 0.030(7)
C63 0.094(13) 0.061(11) 0.025(8) 0.002(8) 0.029(9) 0.053(10)
C64 0.135(18) 0.092(15) 0.064(13) 0.007(11) 0.001(13) 0.076(15)
N1 0.007(5) 0.024(6) 0.010(5) -0.003(4) -0.001(4) 0.004(5)
N2 0.036(6) 0.021(6) 0.003(5) 0.006(4) 0.006(4) 0.020(5)
O1 0.014(4) 0.013(4) 0.005(4) -0.004(3) -0.003(3) 0.012(3)
O2 0.013(4) 0.012(4) 0.001(4) 0.000(3) -0.003(3) 0.004(3)
O3 0.014(4) 0.025(4) 0.004(4) 0.006(3) 0.001(3) 0.013(4)
O4 0.006(3) 0.015(3) 0.009(3) 0.005(3) 0.006(3) 0.001(3)
O5 0.025(4) 0.015(4) 0.008(4) 0.001(3) 0.001(3) 0.014(4)
O6 0.015(3) 0.023(3) 0.007(3) 0.008(3) 0.004(3) 0.009(3)
O7 0.010(3) 0.016(3) 0.006(3) -0.003(3) -0.003(3) 0.006(3)
O8 0.017(3) 0.015(3) 0.006(3) 0.007(3) 0.004(3) 0.011(3)
O9 0.016(4) 0.025(5) 0.008(4) 0.005(4) 0.001(3) 0.012(4)
O10 0.012(4) 0.027(5) 0.014(4) 0.005(4) 0.002(3) 0.010(4)
O11 0.018(4) 0.022(5) 0.001(4) 0.001(4) -0.003(4) 0.005(4)
O12 0.020(4) 0.023(5) 0.005(4) 0.003(3) -0.001(3) 0.008(4)
O13 0.017(5) 0.020(5) 0.027(5) 0.004(4) 0.004(4) 0.007(4)
O14 0.044(6) 0.041(6) 0.036(6) 0.008(5) -0.012(5) 0.012(5)
O15 0.025(5) 0.031(5) 0.020(4) 0.016(4) 0.009(4) 0.021(4)
O16 0.022(5) 0.029(5) 0.024(5) 0.019(4) -0.002(4) 0.014(4)
O17 0.018(5) 0.032(5) 0.017(5) 0.005(4) 0.001(4) 0.007(4)
O18 0.019(5) 0.014(4) 0.018(4) -0.008(3) -0.007(4) 0.005(4)
O19 0.012(4) 0.027(5) 0.012(4) 0.007(4) 0.000(3) 0.007(4)
O20 0.015(4) 0.022(5) 0.014(4) 0.012(4) 0.001(3) 0.012(4)
O21 0.020(5) 0.013(5) 0.015(4) -0.002(4) 0.002(4) -0.001(4)
O22 0.054(6) 0.024(5) 0.023(5) -0.006(4) 0.013(5) 0.007(5)
O23 0.022(4) 0.022(5) 0.008(4) 0.003(4) 0.003(3) 0.017(4)
O24 0.025(4) 0.023(5) 0.005(4) 0.002(3) 0.005(3) 0.017(4)
O25 0.020(5) 0.021(5) 0.012(4) 0.006(4) 0.002(4) 0.007(4)
O26 0.016(5) 0.023(5) 0.013(4) 0.004(3) 0.002(3) 0.010(4)
O27 0.028(5) 0.024(5) 0.014(4) 0.009(4) 0.006(4) 0.019(4)
O28 0.021(5) 0.025(5) 0.010(4) -0.002(3) 0.002(4) 0.013(4)
O29 0.015(4) 0.028(5) 0.021(4) 0.012(4) 0.007(4) 0.017(4)
O30 0.038(5) 0.030(5) 0.033(5) 0.024(4) 0.025(4) 0.024(4)
O31 0.011(4) 0.021(5) 0.008(4) 0.003(3) 0.003(3) 0.006(4)
O32 0.024(4) 0.024(4) 0.010(3) 0.009(3) 0.002(3) 0.013(3)
O33 0.018(4) 0.022(5) 0.015(4) 0.004(4) 0.000(3) 0.012(4)
O34 0.023(4) 0.031(5) 0.004(4) 0.004(4) 0.005(3) 0.018(4)
O35 0.011(4) 0.018(4) 0.015(4) 0.008(3) 0.007(3) 0.008(4)
O36 0.014(4) 0.028(5) 0.006(4) 0.005(3) 0.005(3) 0.009(4)
O37 0.015(4) 0.016(4) 0.020(4) -0.009(4) -0.011(4) 0.002(4)
O38 0.027(5) 0.025(5) 0.008(4) 0.000(3) 0.000(4) 0.012(4)

loop_
_atom_type_symbol
_atom_type_description
_atom_type_scat_dispersion_real
_atom_type_scat_dispersion_imag
_atom_type_scat_source
C C 0.0033 0.0016 'International Tables Vol C Tables 4.2.6.8 and 6.1.1.4'
H H 0.0000 0.0000 'International Tables Vol C Tables 4.2.6.8 and 6.1.1.4'
N N 0.0061 0.0033 'International Tables Vol C Tables 4.2.6.8 and 6.1.1.4'
O O 0.0106 0.0060 'International Tables Vol C Tables 4.2.6.8 and 6.1.1.4'
Mn Mn 0.3368 0.7283 'International Tables Vol C Tables 4.2.6.8 and 6.1.1.4'
Zr Zr -2.9673 0.5597 'International Tables Vol C Tables 4.2.6.8 and 6.1.1.4'

loop_
_geom_angle_atom_site_label_1
_geom_angle_atom_site_label_2
_geom_angle_atom_site_label_3
_geom_angle
_geom_angle_site_symmetry_1
_geom_angle_site_symmetry_3
_geom_angle_publ_flag
O36 Zr1 O4 92.5(3) . . ?
O36 Zr1 O34 107.7(3) . . ?
O4 Zr1 O34 139.9(3) . . ?
O36 Zr1 O3 139.9(3) . . ?
O4 Zr1 O3 93.3(2) . . ?
O34 Zr1 O3 92.7(3) . . ?
O36 Zr1 O11 75.7(3) . . ?
O4 Zr1 O11 76.7(2) . . ?
O34 Zr1 O11 75.4(3) . . ?
O3 Zr1 O11 144.0(2) . . ?
O36 Zr1 O23 75.6(2) . . ?
O4 Zr1 O23 143.6(2) . . ?
O34 Zr1 O23 76.2(2) . . ?
O3 Zr1 O23 76.4(2) . . ?
O11 Zr1 O23 130.6(2) . . ?
O36 Zr1 O1 74.9(2) . . ?
O4 Zr1 O1 70.1(2) . . ?
O34 Zr1 O1 147.8(3) . . ?
O3 Zr1 O1 69.9(2) . . ?
O11 Zr1 O1 134.0(2) . . ?
O23 Zr1 O1 73.5(2) . . ?
O36 Zr1 O2 148.0(2) . . ?
O4 Zr1 O2 70.6(2) . . ?
O34 Zr1 O2 74.4(2) . . ?
O3 Zr1 O2 70.1(2) . . ?
O11 Zr1 O2 74.0(2) . . ?
O23 Zr1 O2 133.6(2) . . ?
O1 Zr1 O2 120.8(2) . . ?
O36 Zr1 Mn2 134.6(2) . . ?
O4 Zr1 Mn2 101.14(19) . . ?
O34 Zr1 Mn2 40.63(19) . . ?
O3 Zr1 Mn2 82.72(18) . . ?
O11 Zr1 Mn2 66.01(17) . . ?
O23 Zr1 Mn2 111.75(17) . . ?
O1 Zr1 Mn2 150.34(15) . . ?
O2 Zr1 Mn2 34.25(15) . . ?
O36 Zr1 Mn1 40.60(19) . . ?
O4 Zr1 Mn1 82.57(19) . . ?
O34 Zr1 Mn1 134.70(19) . . ?
O3 Zr1 Mn1 101.15(18) . . ?
O11 Zr1 Mn1 111.40(17) . . ?
O23 Zr1 Mn1 65.89(17) . . ?
O1 Zr1 Mn1 34.78(15) . . ?
O2 Zr1 Mn1 150.81(16) . . ?
Mn2 Zr1 Mn1 174.54(5) . . ?
O36 Zr1 Zr3 82.5(2) . . ?
O4 Zr1 Zr3 31.52(17) . . ?
O34 Zr1 Zr3 168.64(18) . . ?
O3 Zr1 Zr3 82.12(18) . . ?
O11 Zr1 Zr3 102.97(18) . . ?
O23 Zr1 Zr3 112.08(17) . . ?
O1 Zr1 Zr3 38.66(16) . . ?
O2 Zr1 Zr3 94.31(16) . . ?
Mn2 Zr1 Zr3 128.25(7) . . ?
Mn1 Zr1 Zr3 56.55(7) . . ?
O36 Zr1 Zr6 111.53(19) . . ?
O4 Zr1 Zr6 81.96(18) . . ?
O34 Zr1 Zr6 119.40(19) . . ?
O3 Zr1 Zr6 30.96(17) . . ?
O11 Zr1 Zr6 157.80(17) . . ?
O23 Zr1 Zr6 71.26(17) . . ?
O1 Zr1 Zr6 38.98(15) . . ?
O2 Zr1 Zr6 93.31(16) . . ?
Mn2 Zr1 Zr6 113.12(5) . . ?
Mn1 Zr1 Zr6 71.19(5) . . ?
Zr3 Zr1 Zr6 59.05(6) . . ?
O5 Zr2 O7 90.3(2) . . ?
O5 Zr2 O29 98.7(3) . . ?
O7 Zr2 O29 141.9(3) . . ?
O5 Zr2 O15 142.0(3) . . ?
O7 Zr2 O15 98.5(3) . . ?
O29 Zr2 O15 96.7(3) . . ?
O5 Zr2 O25 76.0(2) . . ?
O7 Zr2 O25 144.3(2) . . ?
O29 Zr2 O25 73.6(2) . . ?
O15 Zr2 O25 75.4(3) . . ?
O5 Zr2 O8 70.8(2) . . ?
O7 Zr2 O8 68.7(2) . . ?
O29 Zr2 O8 149.0(2) . . ?
O15 Zr2 O8 78.2(3) . . ?
O25 Zr2 O8 75.6(2) . . ?
O5 Zr2 O6 68.5(2) . . ?
O7 Zr2 O6 70.9(2) . . ?
O29 Zr2 O6 78.2(2) . . ?
O15 Zr2 O6 149.1(3) . . ?
O25 Zr2 O6 130.0(2) . . ?
O8 Zr2 O6 121.2(2) . . ?
O5 Zr2 O20 144.3(2) . . ?
O7 Zr2 O20 76.1(3) . . ?
O29 Zr2 O20 75.1(3) . . ?
O15 Zr2 O20 73.5(3) . . ?
O25 Zr2 O20 132.2(3) . . ?
O8 Zr2 O20 130.4(2) . . ?
O6 Zr2 O20 75.8(2) . . ?
O5 Zr2 Zr6 80.14(18) . . ?
O7 Zr2 Zr6 31.55(18) . . ?
O29 Zr2 Zr6 113.83(19) . . ?
O15 Zr2 Zr6 123.95(19) . . ?
O25 Zr2 Zr6 155.93(18) . . ?
O8 Zr2 Zr6 93.52(17) . . ?
O6 Zr2 Zr6 39.44(16) . . ?
O20 Zr2 Zr6 71.03(19) . . ?
O5 Zr2 Zr4 31.43(18) . . ?
O7 Zr2 Zr4 80.36(19) . . ?
O29 Zr2 Zr4 124.0(2) . . ?
O15 Zr2 Zr4 113.9(2) . . ?
O25 Zr2 Zr4 70.80(18) . . ?
O8 Zr2 Zr4 39.40(16) . . ?
O6 Zr2 Zr4 93.40(17) . . ?
O20 Zr2 Zr4 156.21(18) . . ?
Zr6 Zr2 Zr4 87.07(8) . . ?
O5 Zr2 Zr3 80.32(19) . . ?
O7 Zr2 Zr3 31.29(18) . . ?
O29 Zr2 Zr3 172.65(19) . . ?
O15 Zr2 Zr3 88.29(19) . . ?
O25 Zr2 Zr3 113.03(17) . . ?
O8 Zr2 Zr3 37.47(16) . . ?
O6 Zr2 Zr3 94.76(17) . . ?
O20 Zr2 Zr3 101.36(18) . . ?
Zr6 Zr2 Zr3 58.82(4) . . ?
Zr4 Zr2 Zr3 57.86(6) . . ?
O5 Zr2 Zr5 30.89(18) . . ?
O7 Zr2 Zr5 80.42(18) . . ?
O29 Zr2 Zr5 88.6(2) . . ?
O15 Zr2 Zr5 172.29(19) . . ?
O25 Zr2 Zr5 100.96(17) . . ?
O8 Zr2 Zr5 94.36(18) . . ?
O6 Zr2 Zr5 37.66(17) . . ?
O20 Zr2 Zr5 113.42(18) . . ?
Zr6 Zr2 Zr5 57.88(4) . . ?
Zr4 Zr2 Zr5 58.41(6) . . ?
Zr3 Zr2 Zr5 86.89(9) . . ?
O4 Zr3 O7 96.2(3) . . ?
O4 Zr3 O35 95.7(3) . . ?
O7 Zr3 O35 135.1(3) . . ?
O4 Zr3 O8 74.7(2) . . ?
O7 Zr3 O8 70.9(2) . . ?
O35 Zr3 O8 153.8(2) . . ?
O4 Zr3 O1 73.5(2) . . ?
O7 Zr3 O1 71.8(2) . . ?
O35 Zr3 O1 70.5(2) . . ?
O8 Zr3 O1 127.1(2) . . ?
O4 Zr3 O17 152.2(3) . . ?
O7 Zr3 O17 89.3(3) . . ?
O35 Zr3 O17 99.5(3) . . ?
O8 Zr3 O17 81.5(3) . . ?
O1 Zr3 O17 133.7(3) . . ?
O4 Zr3 O9 79.7(2) . . ?
O7 Zr3 O9 145.2(2) . . ?
O35 Zr3 O9 79.5(2) . . ?
O8 Zr3 O9 74.8(2) . . ?
O1 Zr3 O9 137.0(2) . . ?
O17 Zr3 O9 80.3(3) . . ?
O4 Zr3 O18 152.0(3) . . ?
O7 Zr3 O18 75.3(2) . . ?
O35 Zr3 O18 74.2(3) . . ?
O8 Zr3 O18 124.8(2) . . ?
O1 Zr3 O18 78.5(2) . . ?
O17 Zr3 O18 55.6(3) . . ?
O9 Zr3 O18 122.3(2) . . ?
O4 Zr3 C17 172.8(3) . . ?
O7 Zr3 C17 76.8(3) . . ?
O35 Zr3 C17 90.7(3) . . ?
O8 Zr3 C17 100.8(3) . . ?
O1 Zr3 C17 105.6(3) . . ?
O17 Zr3 C17 28.1(3) . . ?
O9 Zr3 C17 104.9(3) . . ?
O18 Zr3 C17 28.3(3) . . ?
O4 Zr3 Mn1 84.16(19) . . ?
O7 Zr3 Mn1 103.33(19) . . ?
O35 Zr3 Mn1 35.65(17) . . ?
O8 Zr3 Mn1 157.11(17) . . ?
O1 Zr3 Mn1 34.88(16) . . ?
O17 Zr3 Mn1 121.1(2) . . ?
O9 Zr3 Mn1 110.47(19) . . ?
O18 Zr3 Mn1 72.4(2) . . ?
C17 Zr3 Mn1 99.2(3) . . ?
O4 Zr3 Zr4 33.74(18) . . ?
O7 Zr3 Zr4 83.24(19) . . ?
O35 Zr3 Zr4 125.77(19) . . ?
O8 Zr3 Zr4 41.00(17) . . ?
O1 Zr3 Zr4 98.78(18) . . ?
O17 Zr3 Zr4 121.1(2) . . ?
O9 Zr3 Zr4 74.33(18) . . ?
O18 Zr3 Zr4 158.15(17) . . ?
C17 Zr3 Zr4 141.5(3) . . ?
Mn1 Zr3 Zr4 117.44(7) . . ?
O4 Zr3 Zr6 83.96(18) . . ?
O7 Zr3 Zr6 32.29(18) . . ?
O35 Zr3 Zr6 107.12(18) . . ?
O8 Zr3 Zr6 96.23(17) . . ?
O1 Zr3 Zr6 39.51(16) . . ?
O17 Zr3 Zr6 113.1(2) . . ?
O9 Zr3 Zr6 162.96(17) . . ?
O18 Zr3 Zr6 74.69(19) . . ?
C17 Zr3 Zr6 90.9(3) . . ?
Mn1 Zr3 Zr6 72.42(7) . . ?
Zr4 Zr3 Zr6 89.35(9) . . ?
O5 Zr4 O13 123.7(3) . . ?
O5 Zr4 O4 96.7(3) . . ?
O13 Zr4 O4 120.2(3) . . ?
O5 Zr4 O26 82.1(3) . . ?
O13 Zr4 O26 83.1(3) . . ?
O4 Zr4 O26 150.6(2) . . ?
O5 Zr4 O10 147.2(3) . . ?
O13 Zr4 O10 84.2(3) . . ?
O4 Zr4 O10 80.4(3) . . ?
O26 Zr4 O10 85.0(2) . . ?
O5 Zr4 O2 72.5(2) . . ?
O13 Zr4 O2 79.3(3) . . ?
O4 Zr4 O2 73.1(2) . . ?
O26 Zr4 O2 132.8(2) . . ?
O10 Zr4 O2 135.3(2) . . ?
O5 Zr4 O8 72.1(2) . . ?
O13 Zr4 O8 153.7(3) . . ?
O4 Zr4 O8 73.4(2) . . ?
O26 Zr4 O8 78.4(2) . . ?
O10 Zr4 O8 75.8(2) . . ?
O2 Zr4 O8 127.0(2) . . ?
O5 Zr4 Zr3 84.22(19) . . ?
O13 Zr4 Zr3 148.6(2) . . ?
O4 Zr4 Zr3 33.51(18) . . ?
O26 Zr4 Zr3 117.90(19) . . ?
O10 Zr4 Zr3 75.46(19) . . ?
O2 Zr4 Zr3 98.65(18) . . ?
O8 Zr4 Zr3 39.87(15) . . ?
O5 Zr4 Zr5 33.05(18) . . ?
O13 Zr4 Zr5 105.6(2) . . ?
O4 Zr4 Zr5 84.52(19) . . ?
O26 Zr4 Zr5 107.55(19) . . ?
O10 Zr4 Zr5 164.71(18) . . ?
O2 Zr4 Zr5 39.43(17) . . ?
O8 Zr4 Zr5 97.77(17) . . ?
Zr3 Zr4 Zr5 90.67(9) . . ?
O5 Zr4 Zr2 32.15(18) . . ?
O13 Zr4 Zr2 149.82(19) . . ?
O4 Zr4 Zr2 87.07(18) . . ?
O26 Zr4 Zr2 76.4(2) . . ?
O10 Zr4 Zr2 115.27(18) . . ?
O2 Zr4 Zr2 98.74(17) . . ?
O8 Zr4 Zr2 40.05(15) . . ?
Zr3 Zr4 Zr2 61.53(4) . . ?
Zr5 Zr4 Zr2 61.36(4) . . ?
O5 Zr4 Zr1 85.33(19) . . ?
O13 Zr4 Zr1 103.9(2) . . ?
O4 Zr4 Zr1 31.84(17) . . ?
O26 Zr4 Zr1 167.41(18) . . ?
O10 Zr4 Zr1 105.92(18) . . ?
O2 Zr4 Zr1 41.22(16) . . ?
O8 Zr4 Zr1 97.90(16) . . ?
Zr3 Zr4 Zr1 60.66(7) . . ?
Zr5 Zr4 Zr1 60.72(6) . . ?
Zr2 Zr4 Zr1 93.02(8) . . ?
O3 Zr5 O5 95.6(3) . . ?
O3 Zr5 O33 95.8(3) . . ?
O5 Zr5 O33 135.8(3) . . ?
O3 Zr5 O2 73.5(2) . . ?
O5 Zr5 O2 72.8(2) . . ?
O33 Zr5 O2 69.8(2) . . ?
O3 Zr5 O6 73.9(2) . . ?
O5 Zr5 O6 70.4(3) . . ?
O33 Zr5 O6 153.5(2) . . ?
O2 Zr5 O6 127.3(2) . . ?
O3 Zr5 O31 79.8(3) . . ?
O5 Zr5 O31 144.9(3) . . ?
O33 Zr5 O31 79.3(2) . . ?
O2 Zr5 O31 136.2(2) . . ?
O6 Zr5 O31 74.9(2) . . ?
O3 Zr5 O27 152.3(3) . . ?
O5 Zr5 O27 88.7(3) . . ?
O33 Zr5 O27 100.1(3) . . ?
O2 Zr5 O27 133.4(3) . . ?
O6 Zr5 O27 81.9(3) . . ?
O31 Zr5 O27 81.1(3) . . ?
O3 Zr5 O28 151.5(3) . . ?
O5 Zr5 O28 75.0(2) . . ?
O33 Zr5 O28 74.8(2) . . ?
O2 Zr5 O28 78.0(2) . . ?
O6 Zr5 O28 125.1(2) . . ?
O31 Zr5 O28 123.2(2) . . ?
O27 Zr5 O28 55.8(3) . . ?
O3 Zr5 C37 171.6(3) . . ?
O5 Zr5 C37 76.2(3) . . ?
O33 Zr5 C37 91.3(3) . . ?
O2 Zr5 C37 104.9(3) . . ?
O6 Zr5 C37 101.4(3) . . ?
O31 Zr5 C37 106.0(3) . . ?
O27 Zr5 C37 28.5(3) . . ?
O28 Zr5 C37 28.1(3) . . ?
O3 Zr5 Mn2 84.15(19) . . ?
O5 Zr5 Mn2 103.79(19) . . ?
O33 Zr5 Mn2 35.73(18) . . ?
O2 Zr5 Mn2 34.12(16) . . ?
O6 Zr5 Mn2 156.38(17) . . ?
O31 Zr5 Mn2 110.25(17) . . ?
O27 Zr5 Mn2 121.4(2) . . ?
O28 Zr5 Mn2 72.47(18) . . ?
C37 Zr5 Mn2 99.1(3) . . ?
O3 Zr5 Zr6 33.04(18) . . ?
O5 Zr5 Zr6 82.8(2) . . ?
O33 Zr5 Zr6 125.28(18) . . ?
O2 Zr5 Zr6 98.58(17) . . ?
O6 Zr5 Zr6 40.89(16) . . ?
O31 Zr5 Zr6 74.54(18) . . ?
O27 Zr5 Zr6 121.6(2) . . ?
O28 Zr5 Zr6 157.59(16) . . ?
C37 Zr5 Zr6 141.8(3) . . ?
Mn2 Zr5 Zr6 116.75(5) . . ?
O3 Zr5 Zr4 84.1(2) . . ?
O5 Zr5 Zr4 32.77(19) . . ?
O33 Zr5 Zr4 106.87(19) . . ?
O2 Zr5 Zr4 40.06(16) . . ?
O6 Zr5 Zr4 96.48(17) . . ?
O31 Zr5 Zr4 163.32(17) . . ?
O27 Zr5 Zr4 112.24(19) . . ?
O28 Zr5 Zr4 73.46(18) . . ?
C37 Zr5 Zr4 89.5(3) . . ?
Mn2 Zr5 Zr4 72.15(5) . . ?
Zr6 Zr5 Zr4 89.56(9) . . ?
O3 Zr6 O7 96.9(3) . . ?
O3 Zr6 O21 119.8(3) . . ?
O7 Zr6 O21 124.1(3) . . ?
O3 Zr6 O19 151.0(2) . . ?
O7 Zr6 O19 82.1(3) . . ?
O21 Zr6 O19 82.9(3) . . ?
O3 Zr6 O32 79.8(3) . . ?
O7 Zr6 O32 147.8(2) . . ?
O21 Zr6 O32 83.5(3) . . ?
O19 Zr6 O32 85.8(2) . . ?
O3 Zr6 O1 73.4(2) . . ?
O7 Zr6 O1 71.7(2) . . ?
O21 Zr6 O1 79.9(2) . . ?
O19 Zr6 O1 132.0(2) . . ?
O32 Zr6 O1 135.3(2) . . ?
O3 Zr6 O6 73.7(2) . . ?
O7 Zr6 O6 72.6(2) . . ?
O21 Zr6 O6 152.9(3) . . ?
O19 Zr6 O6 78.5(2) . . ?
O32 Zr6 O6 75.8(2) . . ?
O1 Zr6 O6 127.1(2) . . ?
O3 Zr6 Zr5 33.52(17) . . ?
O7 Zr6 Zr5 84.65(19) . . ?
O21 Zr6 Zr5 147.9(2) . . ?
O19 Zr6 Zr5 118.26(18) . . ?
O32 Zr6 Zr5 75.0(2) . . ?
O1 Zr6 Zr5 98.84(17) . . ?
O6 Zr6 Zr5 40.16(17) . . ?
O3 Zr6 Zr3 84.18(19) . . ?
O7 Zr6 Zr3 32.73(18) . . ?
O21 Zr6 Zr3 106.6(2) . . ?
O19 Zr6 Zr3 107.62(18) . . ?
O32 Zr6 Zr3 163.86(18) . . ?
O1 Zr6 Zr3 38.98(16) . . ?
O6 Zr6 Zr3 97.71(18) . . ?
Zr5 Zr6 Zr3 90.41(9) . . ?
O3 Zr6 Zr2 87.21(19) . . ?
O7 Zr6 Zr2 32.46(17) . . ?
O21 Zr6 Zr2 150.3(2) . . ?
O19 Zr6 Zr2 76.5(2) . . ?
O32 Zr6 Zr2 115.54(18) . . ?
O1 Zr6 Zr2 98.33(16) . . ?
O6 Zr6 Zr2 40.22(16) . . ?
Zr5 Zr6 Zr2 61.75(7) . . ?
Zr3 Zr6 Zr2 61.16(6) . . ?
O3 Zr6 Zr1 32.19(17) . . ?
O7 Zr6 Zr1 85.17(19) . . ?
O21 Zr6 Zr1 103.7(2) . . ?
O19 Zr6 Zr1 167.26(18) . . ?
O32 Zr6 Zr1 105.58(18) . . ?
O1 Zr6 Zr1 41.18(16) . . ?
O6 Zr6 Zr1 98.53(18) . . ?
Zr5 Zr6 Zr1 61.05(4) . . ?
Zr3 Zr6 Zr1 60.25(4) . . ?
Zr2 Zr6 Zr1 93.21(8) . . ?
O1 Mn1 O35 83.8(3) . . ?
O1 Mn1 O24 97.1(3) . . ?
O35 Mn1 O24 178.7(3) . . ?
O1 Mn1 N2 161.3(3) . . ?
O35 Mn1 N2 84.0(3) . . ?
O24 Mn1 N2 95.3(3) . . ?
O1 Mn1 O36 84.0(3) . . ?
O35 Mn1 O36 92.9(3) . . ?
O24 Mn1 O36 88.0(3) . . ?
N2 Mn1 O36 82.6(3) . . ?
O1 Mn1 O38 99.8(3) . . ?
O35 Mn1 O38 91.4(3) . . ?
O24 Mn1 O38 87.6(3) . . ?
N2 Mn1 O38 94.6(3) . . ?
O36 Mn1 O38 174.5(3) . . ?
O1 Mn1 Zr3 42.60(19) . . ?
O35 Mn1 Zr3 41.25(19) . . ?
O24 Mn1 Zr3 139.7(2) . . ?
N2 Mn1 Zr3 124.2(2) . . ?
O36 Mn1 Zr3 89.1(2) . . ?
O38 Mn1 Zr3 96.4(2) . . ?
O1 Mn1 Zr1 45.6(2) . . ?
O35 Mn1 Zr1 93.4(2) . . ?
O24 Mn1 Zr1 87.9(2) . . ?
N2 Mn1 Zr1 121.3(2) . . ?
O36 Mn1 Zr1 38.88(17) . . ?
O38 Mn1 Zr1 144.07(18) . . ?
Zr3 Mn1 Zr1 65.80(6) . . ?
O2 Mn2 O33 83.3(3) . . ?
O2 Mn2 O12 97.7(3) . . ?
O33 Mn2 O12 178.7(3) . . ?
O2 Mn2 N1 160.7(3) . . ?
O33 Mn2 N1 83.6(3) . . ?
O12 Mn2 N1 95.6(3) . . ?
O2 Mn2 O34 84.6(3) . . ?
O33 Mn2 O34 93.4(3) . . ?
O12 Mn2 O34 87.5(3) . . ?
N1 Mn2 O34 82.1(3) . . ?
O2 Mn2 O37 99.9(3) . . ?
O33 Mn2 O37 92.4(3) . . ?
O12 Mn2 O37 86.7(3) . . ?
N1 Mn2 O37 94.7(3) . . ?
O34 Mn2 O37 173.1(3) . . ?
O2 Mn2 Zr5 42.4(2) . . ?
O33 Mn2 Zr5 40.9(2) . . ?
O12 Mn2 Zr5 140.1(2) . . ?
N1 Mn2 Zr5 123.4(2) . . ?
O34 Mn2 Zr5 89.85(19) . . ?
O37 Mn2 Zr5 97.05(19) . . ?
O2 Mn2 Zr1 45.71(19) . . ?
O33 Mn2 Zr1 93.7(2) . . ?
O12 Mn2 Zr1 87.6(2) . . ?
N1 Mn2 Zr1 121.4(2) . . ?
O34 Mn2 Zr1 39.52(18) . . ?
O37 Mn2 Zr1 143.82(19) . . ?
Zr5 Mn2 Zr1 66.24(4) . . ?
O9 C1 O10 125.3(10) . . ?
O9 C1 C2 119.9(10) . . ?
O10 C1 C2 114.7(10) . . ?
C1 C2 C4 112.0(10) . . ?
C1 C2 C3 109.8(9) . . ?
C4 C2 C3 110.3(11) . . ?
C1 C2 H2A 108.2 . . ?
C4 C2 H2A 108.2 . . ?
C3 C2 H2A 108.2 . . ?
C2 C3 H3A 109.5 . . ?
C2 C3 H3B 109.5 . . ?
H3A C3 H3B 109.5 . . ?
C2 C3 H3C 109.5 . . ?
H3A C3 H3C 109.5 . . ?
H3B C3 H3C 109.5 . . ?
C2 C4 H4A 109.5 . . ?
C2 C4 H4B 109.5 . . ?
H4A C4 H4B 109.5 . . ?
C2 C4 H4C 109.5 . . ?
H4A C4 H4C 109.5 . . ?
H4B C4 H4C 109.5 . . ?
O11 C5 O12 124.9(9) . . ?
O11 C5 C6 116.9(10) . . ?
O12 C5 C6 118.1(10) . . ?
C7 C6 C8 118.0(12) . . ?
C7 C6 C5 111.8(11) . . ?
C8 C6 C5 112.6(10) . . ?
C7 C6 H6A 104.3 . . ?
C8 C6 H6A 104.3 . . ?
C5 C6 H6A 104.3 . . ?
C6 C7 H7A 109.5 . . ?
C6 C7 H7B 109.5 . . ?
H7A C7 H7B 109.5 . . ?
C6 C7 H7C 109.5 . . ?
H7A C7 H7C 109.5 . . ?
H7B C7 H7C 109.5 . . ?
C6 C8 H8A 109.5 . . ?
C6 C8 H8B 109.5 . . ?
H8A C8 H8B 109.5 . . ?
C6 C8 H8C 109.5 . . ?
H8A C8 H8C 109.5 . . ?
H8B C8 H8C 109.5 . . ?
O14 C9 O13 122.5(11) . . ?
O14 C9 C10 121.7(12) . . ?
O13 C9 C10 115.8(12) . . ?
C11 C10 C12 111.5(13) . . ?
C11 C10 C9 108.7(15) . . ?
C12 C10 C9 111.8(14) . . ?
C11 C10 H10A 108.2 . . ?
C12 C10 H10A 108.2 . . ?
C9 C10 H10A 108.2 . . ?
C10 C11 H11A 109.5 . . ?
C10 C11 H11B 109.5 . . ?
H11A C11 H11B 109.5 . . ?
C10 C11 H11C 109.5 . . ?
H11A C11 H11C 109.5 . . ?
H11B C11 H11C 109.5 . . ?
C10 C12 H12A 109.5 . . ?
C10 C12 H12B 109.5 . . ?
H12A C12 H12B 109.5 . . ?
C10 C12 H12C 109.5 . . ?
H12A C12 H12C 109.5 . . ?
H12B C12 H12C 109.5 . . ?
O16 C13 O15 125.4(10) . . ?
O16 C13 C14 117.4(10) . . ?
O15 C13 C14 117.2(10) . . ?
C15 C14 C16 108.3(16) . . ?
C15 C14 C13 113.9(13) . . ?
C16 C14 C13 111.9(12) . . ?
C15 C14 H14A 107.5 . . ?
C16 C14 H14A 107.5 . . ?
C13 C14 H14A 107.5 . . ?
C14 C15 H15A 109.5 . . ?
C14 C15 H15B 109.5 . . ?
H15A C15 H15B 109.5 . . ?
C14 C15 H15C 109.5 . . ?
H15A C15 H15C 109.5 . . ?
H15B C15 H15C 109.5 . . ?
C14 C16 H16A 109.5 . . ?
C14 C16 H16B 109.5 . . ?
H16A C16 H16B 109.5 . . ?
C14 C16 H16C 109.5 . . ?
H16A C16 H16C 109.5 . . ?
H16B C16 H16C 109.5 . . ?
O17 C17 O18 118.4(10) . . ?
O17 C17 C18 121.5(11) . . ?
O18 C17 C18 120.1(12) . . ?
O17 C17 Zr3 56.7(5) . . ?
O18 C17 Zr3 64.1(5) . . ?
C18 C17 Zr3 162.2(10) . . ?
C19 C18 C20 119.0(14) . . ?
C19 C18 C17 119.3(14) . . ?
C20 C18 C17 117.6(12) . . ?
C19 C18 H18A 96.7 . . ?
C20 C18 H18A 96.7 . . ?
C17 C18 H18A 96.7 . . ?
C18 C19 H19A 109.5 . . ?
C18 C19 H19B 109.5 . . ?
H19A C19 H19B 109.5 . . ?
C18 C19 H19C 109.5 . . ?
H19A C19 H19C 109.5 . . ?
H19B C19 H19C 109.5 . . ?
C18 C20 H20A 109.5 . . ?
C18 C20 H20B 109.5 . . ?
H20A C20 H20B 109.5 . . ?
C18 C20 H20C 109.5 . . ?
H20A C20 H20C 109.5 . . ?
H20B C20 H20C 109.5 . . ?
O20 C21 O19 128.5(11) . . ?
O20 C21 C22 118.1(10) . . ?
O19 C21 C22 113.4(11) . . ?
C24 C22 C23 115.1(11) . . ?
C24 C22 C21 111.6(11) . . ?
C23 C22 C21 113.9(10) . . ?
C24 C22 H22A 105.0 . . ?
C23 C22 H22A 105.0 . . ?
C21 C22 H22A 105.0 . . ?
C22 C23 H23A 109.5 . . ?
C22 C23 H23B 109.5 . . ?
H23A C23 H23B 109.5 . . ?
C22 C23 H23C 109.5 . . ?
H23A C23 H23C 109.5 . . ?
H23B C23 H23C 109.5 . . ?
C22 C24 H24A 109.5 . . ?
C22 C24 H24B 109.5 . . ?
H24A C24 H24B 109.5 . . ?
C22 C24 H24C 109.5 . . ?
H24A C24 H24C 109.5 . . ?
H24B C24 H24C 109.5 . . ?
O22 C25 O21 123.8(10) . . ?
O22 C25 C26 120.2(10) . . ?
O21 C25 C26 115.9(10) . . ?
C27 C26 C28 113.2(12) . . ?
C27 C26 C25 108.6(10) . . ?
C28 C26 C25 111.1(10) . . ?
C27 C26 H26A 107.9 . . ?
C28 C26 H26A 107.9 . . ?
C25 C26 H26A 107.9 . . ?
C26 C27 H27A 109.5 . . ?
C26 C27 H27B 109.5 . . ?
H27A C27 H27B 109.5 . . ?
C26 C27 H27C 109.5 . . ?
H27A C27 H27C 109.5 . . ?
H27B C27 H27C 109.5 . . ?
C26 C28 H28A 109.5 . . ?
C26 C28 H28B 109.5 . . ?
H28A C28 H28B 109.5 . . ?
C26 C28 H28C 109.5 . . ?
H28A C28 H28C 109.5 . . ?
H28B C28 H28C 109.5 . . ?
O23 C29 O24 123.9(9) . . ?
O23 C29 C30 119.1(9) . . ?
O24 C29 C30 116.9(9) . . ?
C29 C30 C32 109.1(9) . . ?
C29 C30 C31 112.1(9) . . ?
C32 C30 C31 112.6(10) . . ?
C29 C30 H30A 107.6 . . ?
C32 C30 H30A 107.6 . . ?
C31 C30 H30A 107.6 . . ?
C30 C31 H31A 109.5 . . ?
C30 C31 H31B 109.5 . . ?
H31A C31 H31B 109.5 . . ?
C30 C31 H31C 109.5 . . ?
H31A C31 H31C 109.5 . . ?
H31B C31 H31C 109.5 . . ?
C30 C32 H32A 109.5 . . ?
C30 C32 H32B 109.5 . . ?
H32A C32 H32B 109.5 . . ?
C30 C32 H32C 109.5 . . ?
H32A C32 H32C 109.5 . . ?
H32B C32 H32C 109.5 . . ?
O25 C33 O26 125.9(10) . . ?
O25 C33 C34 118.5(10) . . ?
O26 C33 C34 115.5(10) . . ?
C36 C34 C33 113.7(10) . . ?
C36 C34 C35 112.4(10) . . ?
C33 C34 C35 106.4(9) . . ?
C36 C34 H34A 108.1 . . ?
C33 C34 H34A 108.1 . . ?
C35 C34 H34A 108.1 . . ?
C34 C35 H35A 109.5 . . ?
C34 C35 H35B 109.5 . . ?
H35A C35 H35B 109.5 . . ?
C34 C35 H35C 109.5 . . ?
H35A C35 H35C 109.5 . . ?
H35B C35 H35C 109.5 . . ?
C34 C36 H36A 109.5 . . ?
C34 C36 H36B 109.5 . . ?
H36A C36 H36B 109.5 . . ?
C34 C36 H36C 109.5 . . ?
H36A C36 H36C 109.5 . . ?
H36B C36 H36C 109.5 . . ?
O28 C37 O27 119.6(9) . . ?
O28 C37 C38 120.0(11) . . ?
O27 C37 C38 120.1(11) . . ?
O28 C37 Zr5 65.1(5) . . ?
O27 C37 Zr5 56.9(5) . . ?
C38 C37 Zr5 158.8(8) . . ?
C40 C38 C37 114.3(11) . . ?
C40 C38 C39 115.6(11) . . ?
C37 C38 C39 110.8(11) . . ?
C40 C38 H38A 105.0 . . ?
C37 C38 H38A 105.0 . . ?
C39 C38 H38A 105.0 . . ?
C38 C39 H39A 109.5 . . ?
C38 C39 H39B 109.5 . . ?
H39A C39 H39B 109.5 . . ?
C38 C39 H39C 109.5 . . ?
H39A C39 H39C 109.5 . . ?
H39B C39 H39C 109.5 . . ?
C38 C40 H40A 109.5 . . ?
C38 C40 H40B 109.5 . . ?
H40A C40 H40B 109.5 . . ?
C38 C40 H40C 109.5 . . ?
H40A C40 H40C 109.5 . . ?
H40B C40 H40C 109.5 . . ?
O30 C41 O29 126.2(10) . . ?
O30 C41 C42 120.6(9) . . ?
O29 C41 C42 113.0(10) . . ?
C43 C42 C44 111.4(11) . . ?
C43 C42 C41 111.8(10) . . ?
C44 C42 C41 109.3(9) . . ?
C43 C42 H42A 108.1 . . ?
C44 C42 H42A 108.1 . . ?
C41 C42 H42A 108.1 . . ?
C42 C43 H43A 109.5 . . ?
C42 C43 H43B 109.5 . . ?
H43A C43 H43B 109.5 . . ?
C42 C43 H43C 109.5 . . ?
H43A C43 H43C 109.5 . . ?
H43B C43 H43C 109.5 . . ?
C42 C44 H44A 109.5 . . ?
C42 C44 H44B 109.5 . . ?
H44A C44 H44B 109.5 . . ?
C42 C44 H44C 109.5 . . ?
H44A C44 H44C 109.5 . . ?
H44B C44 H44C 109.5 . . ?
O31 C45 O32 125.2(9) . . ?
O31 C45 C46 119.4(9) . . ?
O32 C45 C46 115.4(9) . . ?
C47 C46 C48 110.5(11) . . ?
C47 C46 C45 111.1(10) . . ?
C48 C46 C45 112.5(10) . . ?
C47 C46 H46A 107.5 . . ?
C48 C46 H46A 107.5 . . ?
C45 C46 H46A 107.5 . . ?
C46 C47 H47A 109.5 . . ?
C46 C47 H47B 109.5 . . ?
H47A C47 H47B 109.5 . . ?
C46 C47 H47C 109.5 . . ?
H47A C47 H47C 109.5 . . ?
H47B C47 H47C 109.5 . . ?
C46 C48 H48A 109.5 . . ?
C46 C48 H48B 109.5 . . ?
H48A C48 H48B 109.5 . . ?
C46 C48 H48C 109.5 . . ?
H48A C48 H48C 109.5 . . ?
H48B C48 H48C 109.5 . . ?
O33 C49 C50 106.9(8) . . ?
O33 C49 H49A 110.3 . . ?
C50 C49 H49A 110.3 . . ?
O33 C49 H49B 110.3 . . ?
C50 C49 H49B 110.3 . . ?
H49A C49 H49B 108.6 . . ?
N1 C50 C49 112.1(8) . . ?
N1 C50 H50A 109.2 . . ?
C49 C50 H50A 109.2 . . ?
N1 C50 H50B 109.2 . . ?
C49 C50 H50B 109.2 . . ?
H50A C50 H50B 107.9 . . ?
O34 C51 C52 107.9(8) . . ?
O34 C51 H51A 110.1 . . ?
C52 C51 H51A 110.1 . . ?
O34 C51 H51B 110.1 . . ?
C52 C51 H51B 110.1 . . ?
H51A C51 H51B 108.4 . . ?
N1 C52 C51 113.8(8) . . ?
N1 C52 H52A 108.8 . . ?
C51 C52 H52A 108.8 . . ?
N1 C52 H52B 108.8 . . ?
C51 C52 H52B 108.8 . . ?
H52A C52 H52B 107.7 . . ?
N1 C53 C54 115.1(9) . . ?
N1 C53 H53A 108.5 . . ?
C54 C53 H53A 108.5 . . ?
N1 C53 H53B 108.5 . . ?
C54 C53 H53B 108.5 . . ?
H53A C53 H53B 107.5 . . ?
C55 C54 C53 110.1(9) . . ?
C55 C54 H54A 109.6 . . ?
C53 C54 H54A 109.6 . . ?
C55 C54 H54B 109.6 . . ?
C53 C54 H54B 109.6 . . ?
H54A C54 H54B 108.2 . . ?
C54 C55 C56 113.7(10) . . ?
C54 C55 H55A 108.8 . . ?
C56 C55 H55A 108.8 . . ?
C54 C55 H55B 108.8 . . ?
C56 C55 H55B 108.8 . . ?
H55A C55 H55B 107.7 . . ?
C55 C56 H56A 109.5 . . ?
C55 C56 H56B 109.5 . . ?
H56A C56 H56B 109.5 . . ?
C55 C56 H56C 109.5 . . ?
H56A C56 H56C 109.5 . . ?
H56B C56 H56C 109.5 . . ?
O35 C57 C58 107.0(8) . . ?
O35 C57 H57A 110.3 . . ?
C58 C57 H57A 110.3 . . ?
O35 C57 H57B 110.3 . . ?
C58 C57 H57B 110.3 . . ?
H57A C57 H57B 108.6 . . ?
C57 C58 N2 113.0(8) . . ?
C57 C58 H58A 109.0 . . ?
N2 C58 H58A 109.0 . . ?
C57 C58 H58B 109.0 . . ?
N2 C58 H58B 109.0 . . ?
H58A C58 H58B 107.8 . . ?
O36 C59 C60 109.1(9) . . ?
O36 C59 H59A 109.9 . . ?
C60 C59 H59A 109.9 . . ?
O36 C59 H59B 109.9 . . ?
C60 C59 H59B 109.9 . . ?
H59A C59 H59B 108.3 . . ?
N2 C60 C59 113.4(8) . . ?
N2 C60 H60A 108.9 . . ?
C59 C60 H60A 108.9 . . ?
N2 C60 H60B 108.9 . . ?
C59 C60 H60B 108.9 . . ?
H60A C60 H60B 107.7 . . ?
N2 C61 C62 116.8(9) . . ?
N2 C61 H61A 108.1 . . ?
C62 C61 H61A 108.1 . . ?
N2 C61 H61B 108.1 . . ?
C62 C61 H61B 108.1 . . ?
H61A C61 H61B 107.3 . . ?
C63 C62 C61 110.1(10) . . ?
C63 C62 H62A 109.6 . . ?
C61 C62 H62A 109.6 . . ?
C63 C62 H62B 109.6 . . ?
C61 C62 H62B 109.6 . . ?
H62A C62 H62B 108.2 . . ?
C64 C63 C62 113.2(12) . . ?
C64 C63 H63A 108.9 . . ?
C62 C63 H63A 108.9 . . ?
C64 C63 H63B 108.9 . . ?
C62 C63 H63B 108.9 . . ?
H63A C63 H63B 107.7 . . ?
C63 C64 H64A 109.5 . . ?
C63 C64 H64B 109.5 . . ?
H64A C64 H64B 109.5 . . ?
C63 C64 H64C 109.5 . . ?
H64A C64 H64C 109.5 . . ?
H64B C64 H64C 109.5 . . ?
C52 N1 C50 112.5(8) . . ?
C52 N1 C53 111.3(8) . . ?
C50 N1 C53 109.3(8) . . ?
C52 N1 Mn2 107.8(6) . . ?
C50 N1 Mn2 104.6(6) . . ?
C53 N1 Mn2 111.2(6) . . ?
C61 N2 C58 110.5(8) . . ?
C61 N2 C60 111.2(8) . . ?
C58 N2 C60 111.8(8) . . ?
C61 N2 Mn1 112.1(6) . . ?
C58 N2 Mn1 103.3(6) . . ?
C60 N2 Mn1 107.7(6) . . ?
Mn1 O1 Zr3 102.5(3) . . ?
Mn1 O1 Zr6 145.8(3) . . ?
Zr3 O1 Zr6 101.5(2) . . ?
Mn1 O1 Zr1 99.6(3) . . ?
Zr3 O1 Zr1 100.0(2) . . ?
Zr6 O1 Zr1 99.8(2) . . ?
Mn2 O2 Zr5 103.4(3) . . ?
Mn2 O2 Zr4 145.5(3) . . ?
Zr5 O2 Zr4 100.5(3) . . ?
Mn2 O2 Zr1 100.0(3) . . ?
Zr5 O2 Zr1 100.5(2) . . ?
Zr4 O2 Zr1 99.6(2) . . ?
Zr6 O3 Zr5 113.4(3) . . ?
Zr6 O3 Zr1 116.9(3) . . ?
Zr5 O3 Zr1 115.9(3) . . ?
Zr3 O4 Zr4 112.8(3) . . ?
Zr3 O4 Zr1 116.3(3) . . ?
Zr4 O4 Zr1 116.7(3) . . ?
Zr4 O5 Zr5 114.2(3) . . ?
Zr4 O5 Zr2 116.4(3) . . ?
Zr5 O5 Zr2 117.8(3) . . ?
Zr5 O6 Zr6 98.9(3) . . ?
Zr5 O6 Zr2 103.3(3) . . ?
Zr6 O6 Zr2 100.3(2) . . ?
Zr5 O6 H6B 124.4 . . ?
Zr6 O6 H6B 116.1 . . ?
Zr2 O6 H6B 110.5 . . ?
Zr6 O7 Zr3 115.0(3) . . ?
Zr6 O7 Zr2 116.0(3) . . ?
Zr3 O7 Zr2 117.0(3) . . ?
Zr3 O8 Zr4 99.1(2) . . ?
Zr3 O8 Zr2 103.4(3) . . ?
Zr4 O8 Zr2 100.5(2) . . ?
Zr3 O8 H8D 120.5 . . ?
Zr4 O8 H8D 125.3 . . ?
Zr2 O8 H8D 104.6 . . ?
C1 O9 Zr3 132.2(7) . . ?
C1 O10 Zr4 132.4(7) . . ?
C5 O11 Zr1 137.3(6) . . ?
C5 O12 Mn2 123.1(7) . . ?
C9 O13 Zr4 160.0(7) . . ?
C13 O15 Zr2 136.3(7) . . ?
C17 O17 Zr3 95.3(7) . . ?
C17 O18 Zr3 87.7(6) . . ?
C21 O19 Zr6 130.6(7) . . ?
C21 O20 Zr2 133.2(7) . . ?
C25 O21 Zr6 150.2(7) . . ?
C29 O23 Zr1 137.3(6) . . ?
C29 O24 Mn1 124.0(6) . . ?
C33 O25 Zr2 134.7(7) . . ?
C33 O26 Zr4 131.9(7) . . ?
C37 O27 Zr5 94.6(6) . . ?
C37 O28 Zr5 86.9(6) . . ?
C41 O29 Zr2 136.6(7) . . ?
C45 O31 Zr5 132.6(6) . . ?
C45 O32 Zr6 132.4(7) . . ?
C49 O33 Mn2 118.0(6) . . ?
C49 O33 Zr5 136.9(6) . . ?
Mn2 O33 Zr5 103.4(3) . . ?
C51 O34 Zr1 140.0(6) . . ?
C51 O34 Mn2 109.8(5) . . ?
Zr1 O34 Mn2 99.9(3) . . ?
C57 O35 Mn1 117.5(6) . . ?
C57 O35 Zr3 137.2(6) . . ?
Mn1 O35 Zr3 103.1(3) . . ?
C59 O36 Zr1 141.1(6) . . ?
C59 O36 Mn1 109.0(6) . . ?
Zr1 O36 Mn1 100.5(3) . . ?
Mn2 O37 H37A 91.6 . . ?
Mn2 O37 H37B 146.8 . . ?
H37A O37 H37B 113.8 . . ?
Mn1 O38 H38B 107.8 . . ?
Mn1 O38 H38C 85.3 . . ?
H38B O38 H38C 102.8 . . ?

loop_
_geom_bond_atom_site_label_1
_geom_bond_atom_site_label_2
_geom_bond_distance
_geom_bond_site_symmetry_2
_geom_bond_publ_flag
Zr1 O36 2.077(6) . ?
Zr1 O4 2.086(6) . ?
Zr1 O34 2.097(7) . ?
Zr1 O3 2.107(6) . ?
Zr1 O11 2.301(7) . ?
Zr1 O23 2.309(7) . ?
Zr1 O1 2.358(6) . ?
Zr1 O2 2.360(6) . ?
Zr1 Mn2 3.247(3) . ?
Zr1 Mn1 3.254(3) . ?
Zr1 Zr3 3.513(3) . ?
Zr1 Zr6 3.529(4) . ?
Zr2 O5 2.093(7) . ?
Zr2 O7 2.098(6) . ?
Zr2 O29 2.126(7) . ?
Zr2 O15 2.137(7) . ?
Zr2 O25 2.299(7) . ?
Zr2 O8 2.305(6) . ?
Zr2 O6 2.306(6) . ?
Zr2 O20 2.307(7) . ?
Zr2 Zr6 3.513(4) . ?
Zr2 Zr4 3.522(4) . ?
Zr2 Zr3 3.553(3) . ?
Zr2 Zr5 3.561(3) . ?
Zr3 O4 2.049(6) . ?
Zr3 O7 2.070(6) . ?
Zr3 O35 2.175(6) . ?
Zr3 O8 2.222(6) . ?
Zr3 O1 2.228(6) . ?
Zr3 O17 2.250(7) . ?
Zr3 O9 2.260(7) . ?
Zr3 O18 2.413(7) . ?
Zr3 C17 2.681(11) . ?
Zr3 Mn1 3.213(3) . ?
Zr3 Zr4 3.422(3) . ?
Zr3 Zr6 3.470(3) . ?
Zr4 O5 2.050(7) . ?
Zr4 O13 2.055(8) . ?
Zr4 O4 2.061(6) . ?
Zr4 O26 2.172(7) . ?
Zr4 O10 2.214(7) . ?
Zr4 O2 2.262(6) . ?
Zr4 O8 2.274(7) . ?
Zr4 Zr5 3.456(3) . ?
Zr5 O3 2.060(6) . ?
Zr5 O5 2.066(6) . ?
Zr5 O33 2.166(7) . ?
Zr5 O2 2.233(7) . ?
Zr5 O6 2.235(7) . ?
Zr5 O31 2.237(7) . ?
Zr5 O27 2.250(7) . ?
Zr5 O28 2.432(7) . ?
Zr5 C37 2.677(11) . ?
Zr5 Mn2 3.218(4) . ?
Zr5 Zr6 3.423(3) . ?
Zr6 O3 2.035(7) . ?
Zr6 O7 2.045(7) . ?
Zr6 O21 2.059(7) . ?
Zr6 O19 2.177(7) . ?
Zr6 O32 2.219(7) . ?
Zr6 O1 2.253(6) . ?
Zr6 O6 2.269(6) . ?
Mn1 O1 1.883(6) . ?
Mn1 O35 1.923(7) . ?
Mn1 O24 1.930(7) . ?
Mn1 N2 2.089(8) . ?
Mn1 O36 2.154(7) . ?
Mn1 O38 2.228(7) . ?
Mn2 O2 1.856(6) . ?
Mn2 O33 1.931(7) . ?
Mn2 O12 1.947(7) . ?
Mn2 N1 2.094(8) . ?
Mn2 O34 2.146(7) . ?
Mn2 O37 2.189(7) . ?
C1 O9 1.263(12) . ?
C1 O10 1.276(12) . ?
C1 C2 1.512(14) . ?
C2 C4 1.517(16) . ?
C2 C3 1.529(16) . ?
C2 H2A 1.0000 . ?
C3 H3A 0.9800 . ?
C3 H3B 0.9800 . ?
C3 H3C 0.9800 . ?
C4 H4A 0.9800 . ?
C4 H4B 0.9800 . ?
C4 H4C 0.9800 . ?
C5 O11 1.253(12) . ?
C5 O12 1.281(12) . ?
C5 C6 1.552(15) . ?
C6 C7 1.454(16) . ?
C6 C8 1.524(16) . ?
C6 H6A 1.0000 . ?
C7 H7A 0.9800 . ?
C7 H7B 0.9800 . ?
C7 H7C 0.9800 . ?
C8 H8A 0.9800 . ?
C8 H8B 0.9800 . ?
C8 H8C 0.9800 . ?
C9 O14 1.240(13) . ?
C9 O13 1.307(13) . ?
C9 C10 1.526(17) . ?
C10 C11 1.47(2) . ?
C10 C12 1.52(2) . ?
C10 H10A 1.0000 . ?
C11 H11A 0.9800 . ?
C11 H11B 0.9800 . ?
C11 H11C 0.9800 . ?
C12 H12A 0.9800 . ?
C12 H12B 0.9800 . ?
C12 H12C 0.9800 . ?
C13 O16 1.246(12) . ?
C13 O15 1.288(12) . ?
C13 C14 1.520(15) . ?
C14 C15 1.44(2) . ?
C14 C16 1.45(2) . ?
C14 H14A 1.0000 . ?
C15 H15A 0.9800 . ?
C15 H15B 0.9800 . ?
C15 H15C 0.9800 . ?
C16 H16A 0.9800 . ?
C16 H16B 0.9800 . ?
C16 H16C 0.9800 . ?
C17 O17 1.266(13) . ?
C17 O18 1.270(13) . ?
C17 C18 1.492(16) . ?
C18 C19 1.32(2) . ?
C18 C20 1.453(17) . ?
C18 H18A 1.0000 . ?
C19 H19A 0.9800 . ?
C19 H19B 0.9800 . ?
C19 H19C 0.9800 . ?
C20 H20A 0.9800 . ?
C20 H20B 0.9800 . ?
C20 H20C 0.9800 . ?
C21 O20 1.241(12) . ?
C21 O19 1.264(12) . ?
C21 C22 1.541(15) . ?
C22 C24 1.475(17) . ?
C22 C23 1.539(15) . ?
C22 H22A 1.0000 . ?
C23 H23A 0.9800 . ?
C23 H23B 0.9800 . ?
C23 H23C 0.9800 . ?
C24 H24A 0.9800 . ?
C24 H24B 0.9800 . ?
C24 H24C 0.9800 . ?
C25 O22 1.225(13) . ?
C25 O21 1.308(12) . ?
C25 C26 1.568(15) . ?
C26 C27 1.474(16) . ?
C26 C28 1.506(16) . ?
C26 H26A 1.0000 . ?
C27 H27A 0.9800 . ?
C27 H27B 0.9800 . ?
C27 H27C 0.9800 . ?
C28 H28A 0.9800 . ?
C28 H28B 0.9800 . ?
C28 H28C 0.9800 . ?
C29 O23 1.271(11) . ?
C29 O24 1.286(11) . ?
C29 C30 1.513(14) . ?
C30 C32 1.513(15) . ?
C30 C31 1.526(14) . ?
C30 H30A 1.0000 . ?
C31 H31A 0.9800 . ?
C31 H31B 0.9800 . ?
C31 H31C 0.9800 . ?
C32 H32A 0.9800 . ?
C32 H32B 0.9800 . ?
C32 H32C 0.9800 . ?
C33 O25 1.257(12) . ?
C33 O26 1.275(12) . ?
C33 C34 1.531(14) . ?
C34 C36 1.518(15) . ?
C34 C35 1.544(15) . ?
C34 H34A 1.0000 . ?
C35 H35A 0.9800 . ?
C35 H35B 0.9800 . ?
C35 H35C 0.9800 . ?
C36 H36A 0.9800 . ?
C36 H36B 0.9800 . ?
C36 H36C 0.9800 . ?
C37 O28 1.261(12) . ?
C37 O27 1.280(13) . ?
C37 C38 1.518(15) . ?
C38 C40 1.466(16) . ?
C38 C39 1.537(16) . ?
C38 H38A 1.0000 . ?
C39 H39A 0.9800 . ?
C39 H39B 0.9800 . ?
C39 H39C 0.9800 . ?
C40 H40A 0.9800 . ?
C40 H40B 0.9800 . ?
C40 H40C 0.9800 . ?
C41 O30 1.236(12) . ?
C41 O29 1.307(12) . ?
C41 C42 1.545(14) . ?
C42 C43 1.507(16) . ?
C42 C44 1.515(15) . ?
C42 H42A 1.0000 . ?
C43 H43A 0.9800 . ?
C43 H43B 0.9800 . ?
C43 H43C 0.9800 . ?
C44 H44A 0.9800 . ?
C44 H44B 0.9800 . ?
C44 H44C 0.9800 . ?
C45 O31 1.263(11) . ?
C45 O32 1.277(11) . ?
C45 C46 1.518(14) . ?
C46 C47 1.495(16) . ?
C46 C48 1.509(16) . ?
C46 H46A 1.0000 . ?
C47 H47A 0.9800 . ?
C47 H47B 0.9800 . ?
C47 H47C 0.9800 . ?
C48 H48A 0.9800 . ?
C48 H48B 0.9800 . ?
C48 H48C 0.9800 . ?
C49 O33 1.445(11) . ?
C49 C50 1.525(14) . ?
C49 H49A 0.9900 . ?
C49 H49B 0.9900 . ?
C50 N1 1.498(12) . ?
C50 H50A 0.9900 . ?
C50 H50B 0.9900 . ?
C51 O34 1.389(11) . ?
C51 C52 1.535(13) . ?
C51 H51A 0.9900 . ?
C51 H51B 0.9900 . ?
C52 N1 1.486(12) . ?
C52 H52A 0.9900 . ?
C52 H52B 0.9900 . ?
C53 N1 1.507(12) . ?
C53 C54 1.517(13) . ?
C53 H53A 0.9900 . ?
C53 H53B 0.9900 . ?
C54 C55 1.508(15) . ?
C54 H54A 0.9900 . ?
C54 H54B 0.9900 . ?
C55 C56 1.554(15) . ?
C55 H55A 0.9900 . ?
C55 H55B 0.9900 . ?
C56 H56A 0.9800 . ?
C56 H56B 0.9800 . ?
C56 H56C 0.9800 . ?
C57 O35 1.435(11) . ?
C57 C58 1.494(14) . ?
C57 H57A 0.9900 . ?
C57 H57B 0.9900 . ?
C58 N2 1.506(12) . ?
C58 H58A 0.9900 . ?
C58 H58B 0.9900 . ?
C59 O36 1.401(12) . ?
C59 C60 1.516(14) . ?
C59 H59A 0.9900 . ?
C59 H59B 0.9900 . ?
C60 N2 1.513(13) . ?
C60 H60A 0.9900 . ?
C60 H60B 0.9900 . ?
C61 N2 1.473(12) . ?
C61 C62 1.555(14) . ?
C61 H61A 0.9900 . ?
C61 H61B 0.9900 . ?
C62 C63 1.545(16) . ?
C62 H62A 0.9900 . ?
C62 H62B 0.9900 . ?
C63 C64 1.484(18) . ?
C63 H63A 0.9900 . ?
C63 H63B 0.9900 . ?
C64 H64A 0.9800 . ?
C64 H64B 0.9800 . ?
C64 H64C 0.9800 . ?
O6 H6B 0.8499 . ?
O8 H8D 0.8500 . ?
O37 H37A 0.8499 . ?
O37 H37B 0.8499 . ?
O38 H38B 0.8501 . ?
O38 H38C 0.8491 . ?
